data_4003164
loop_
_publ_author_name
'Yao, Qingxia'
'Bermejo G\'omez, Antonio'
'Su, Jie'
'Pascanu, Vlad'
'Yun, Yifeng'
'Zheng, Haoquan'
'Chen, Hong'
'Liu, Leifeng'
'Abdelhamid, Hani Nasser'
'Mart\'in-Matute, Bel\'en'
'Zou, Xiaodong'

_publ_section_title
;
 Series of Highly Stable Isoreticular Lanthanide Metal--Organic Frameworks
 with Expanding Pore Size and Tunable Luminescent Properties
;
_journal_issue 15
_journal_name_full 'Chemistry of Materials'
_journal_page_first 5332
_journal_paper_doi 10.1021/acs.chemmater.5b01711
_journal_volume 27
_journal_year 2015
_chemical_formula_sum 'C21 H12 La N O7'
_chemical_formula_weight 529.23
_space_group_IT_number 155
_space_group_name_Hall 'R 3 2"'
_space_group_name_H-M_alt 'R 3 2 :H'
_symmetry_cell_setting trigonal
_symmetry_space_group_name_H-M 'R 3 2 :H'
_atom_sites_solution_hydrogens geom
_atom_sites_solution_primary direct
_atom_sites_solution_secondary difmap
_audit_creation_method SHELXL-97
_cell_angle_alpha 90.00
_cell_angle_beta 90.00
_cell_angle_gamma 120.00
_cell_formula_units_Z 9
_cell_length_a 24.2372(12)
_cell_length_b 24.2372(12)
_cell_length_c 13.2135(11)
_cell_measurement_reflns_used 2151
_cell_measurement_temperature 423(2)
_cell_measurement_theta_max 27.6620
_cell_measurement_theta_min 3.2261
_cell_volume 6722.2(7)
_computing_structure_refinement 'SHELXL-97 (Sheldrick, 1997)'
_computing_structure_solution 'SHELXS-97 (Sheldrick, 1997)'
_diffrn_ambient_temperature 423(2)
_diffrn_measured_fraction_theta_full 0.997
_diffrn_measured_fraction_theta_max 0.927
_diffrn_radiation_monochromator graphite
_diffrn_radiation_source 'fine-focus sealed tube'
_diffrn_radiation_type MoK\a
_diffrn_radiation_wavelength 0.71073
_diffrn_reflns_av_R_equivalents 0.0600
_diffrn_reflns_av_sigmaI/netI 0.1304
_diffrn_reflns_limit_h_max 14
_diffrn_reflns_limit_h_min -31
_diffrn_reflns_limit_k_max 31
_diffrn_reflns_limit_k_min 0
_diffrn_reflns_limit_l_max 16
_diffrn_reflns_limit_l_min 0
_diffrn_reflns_number 6163
_diffrn_reflns_theta_full 25.00
_diffrn_reflns_theta_max 27.72
_diffrn_reflns_theta_min 3.23
_exptl_absorpt_coefficient_mu 1.459
_exptl_absorpt_correction_T_max 1.00000
_exptl_absorpt_correction_T_min 0.96033
_exptl_absorpt_correction_type multi-scan
_exptl_crystal_colour colorless
_exptl_crystal_density_diffrn 1.177
_exptl_crystal_density_method 'not measured'
_exptl_crystal_description prism
_exptl_crystal_F_000 2322
_exptl_crystal_size_max 0.25
_exptl_crystal_size_mid 0.2
_exptl_crystal_size_min 0.18
_platon_squeeze_details
;
;
_refine_diff_density_max 1.340
_refine_diff_density_min -0.749
_refine_diff_density_rms 0.085
_refine_ls_abs_structure_details 'Flack H D (1983), Acta Cryst. A39, 876-881'
_refine_ls_abs_structure_Flack -0.03(3)
_refine_ls_extinction_method none
_refine_ls_goodness_of_fit_ref 0.979
_refine_ls_hydrogen_treatment constr
_refine_ls_matrix_type full
_refine_ls_number_parameters 127
_refine_ls_number_reflns 3180
_refine_ls_number_restraints 4
_refine_ls_restrained_S_all 0.983
_refine_ls_R_factor_all 0.1015
_refine_ls_R_factor_gt 0.0591
_refine_ls_shift/su_max 0.001
_refine_ls_shift/su_mean 0.000
_refine_ls_structure_factor_coef Fsqd
_refine_ls_weighting_details 'calc w=1/[\s^2^(Fo^2^)+(0.0192P)^2^+0.0000P] where P=(Fo^2^+2Fc^2^)/3'
_refine_ls_weighting_scheme calc
_refine_ls_wR_factor_gt 0.0851
_refine_ls_wR_factor_ref 0.0940
_reflns_number_gt 2000
_reflns_number_total 3180
_reflns_threshold_expression >2sigma(I)
_cod_data_source_file cm5b01711_si_002.cif
_cod_data_source_block SUMOF-7I_423K_CCDC_1052122
_cod_depositor_comments
;
The following automatic conversions were performed:

data item '_symmetry_cell_setting' value 'Trigonal' was changed to
'trigonal' in accordance with the
/home/saulius/struct/COD-crude-data/automatic-downloads/DataCite-retrospective/ACS/depositions/lib/dictionaries/cif_core.dic
dictionary named 'cif_core.dic' version 2.4.2 last updated on
2011-04-26.

Automatic conversion script
Id: cif_fix_values 6909 2019-04-08 15:41:33Z antanas 
;
_cod_original_sg_symbol_H-M 'R 3 2'
_cod_database_code 4003164

loop_
_symmetry_equiv_pos_as_xyz
'x, y, z'
'-y, x-y, z'
'-x+y, -x, z'
'y, x, -z'
'x-y, -y, -z'
'-x, -x+y, -z'
'x+2/3, y+1/3, z+1/3'
'-y+2/3, x-y+1/3, z+1/3'
'-x+y+2/3, -x+1/3, z+1/3'
'y+2/3, x+1/3, -z+1/3'
'x-y+2/3, -y+1/3, -z+1/3'
'-x+2/3, -x+y+1/3, -z+1/3'
'x+1/3, y+2/3, z+2/3'
'-y+1/3, x-y+2/3, z+2/3'
'-x+y+1/3, -x+2/3, z+2/3'
'y+1/3, x+2/3, -z+2/3'
'x-y+1/3, -y+2/3, -z+2/3'
'-x+1/3, -x+y+2/3, -z+2/3'

loop_
_atom_site_label
_atom_site_type_symbol
_atom_site_fract_x
_atom_site_fract_y
_atom_site_fract_z
_atom_site_U_iso_or_equiv
_atom_site_adp_type
_atom_site_occupancy
_atom_site_symmetry_multiplicity
_atom_site_calc_flag
_atom_site_refinement_flags
La1 La 0.65071(2) -0.01596(2) 0.1667 0.04399(19) Uani 1 2 d S
O1 O 0.7653(2) 0.0376(3) 0.1081(4) 0.0600(15) Uani 1 1 d .
O2 O 0.5969(2) -0.0198(3) 0.3321(3) 0.0612(16) Uani 1 1 d .
O3 O 0.6727(3) -0.0916(3) 0.2495(4) 0.076(2) Uani 1 1 d .
O4 O 0.5397(5) -0.1270(5) 0.1667 0.245(8) Uani 1 2 d S
N1 N 1.0000 0.3108(4) 0.0000 0.048(2) Uani 1 2 d S
C1 C 0.9407(2) 0.2527(2) 0.0129(4) 0.045(2) Uani 1 1 d G
C2 C 0.8846(3) 0.2468(2) -0.0256(3) 0.066(3) Uani 1 1 d G
H2 H 0.8852 0.2812 -0.0581 0.079 Uiso 1 1 calc R
C3 C 0.8277(2) 0.1896(3) -0.0157(4) 0.059(2) Uani 1 1 d G
H3 H 0.7902 0.1856 -0.0415 0.071 Uiso 1 1 calc R
C4 C 0.8268(2) 0.1383(2) 0.0329(4) 0.051(2) Uani 1 1 d G
C5 C 0.8829(3) 0.1442(2) 0.0714(3) 0.066(3) Uani 1 1 d G
H5 H 0.8823 0.1099 0.1039 0.079 Uiso 1 1 calc R
C6 C 0.9398(2) 0.2014(3) 0.0615(3) 0.055(2) Uani 1 1 d G
H6 H 0.9773 0.2054 0.0873 0.066 Uiso 1 1 calc R
C7 C 0.7670(4) 0.0771(4) 0.0461(6) 0.055(2) Uani 1 1 d .
C8 C 0.6667 -0.2951(5) 0.3333 0.045(3) Uani 1 2 d SD
C9 C 0.6946(4) -0.2531(4) 0.2560(6) 0.068(3) Uani 1 1 d D
H9 H 0.7138 -0.2626 0.2032 0.082 Uiso 1 1 calc R
C10 C 0.6942(4) -0.1974(4) 0.2563(6) 0.066(3) Uani 1 1 d D
H10 H 0.7131 -0.1688 0.2031 0.079 Uiso 1 1 calc R
C11 C 0.6667 -0.1825(4) 0.3333 0.052(3) Uani 1 2 d SD
C12 C 0.6667 -0.1182(5) 0.3333 0.059(3) Uani 1 2 d SD

loop_
_atom_site_aniso_label
_atom_site_aniso_U_11
_atom_site_aniso_U_22
_atom_site_aniso_U_33
_atom_site_aniso_U_23
_atom_site_aniso_U_13
_atom_site_aniso_U_12
La1 0.0400(3) 0.0400(3) 0.0531(3) 0.00100(17) -0.00100(17) 0.0208(4)
O1 0.047(3) 0.038(4) 0.072(3) 0.013(3) 0.008(3) 0.004(3)
O2 0.044(3) 0.060(4) 0.077(4) 0.013(3) 0.006(3) 0.025(3)
O3 0.108(6) 0.067(4) 0.078(4) 0.019(4) 0.004(4) 0.063(4)
O4 0.148(9) 0.148(9) 0.41(2) -0.058(7) 0.058(7) 0.056(10)
N1 0.038(6) 0.043(4) 0.062(6) -0.002(2) -0.004(5) 0.019(3)
C1 0.029(5) 0.045(5) 0.049(5) -0.012(4) 0.003(4) 0.009(4)
C2 0.038(5) 0.065(6) 0.094(6) 0.005(5) -0.003(5) 0.026(5)
C3 0.031(5) 0.060(6) 0.080(6) -0.005(5) -0.009(5) 0.017(5)
C4 0.033(5) 0.060(6) 0.049(5) -0.007(4) 0.001(4) 0.016(5)
C5 0.033(5) 0.069(7) 0.080(6) 0.011(5) 0.007(5) 0.014(5)
C6 0.051(6) 0.044(5) 0.074(6) 0.011(5) -0.005(5) 0.026(5)
C7 0.027(5) 0.052(6) 0.066(6) -0.018(5) -0.017(5) 0.006(5)
C8 0.036(7) 0.042(5) 0.055(7) 0.004(3) 0.008(6) 0.018(3)
C9 0.096(8) 0.060(6) 0.071(6) 0.013(5) 0.023(5) 0.055(6)
C10 0.091(7) 0.038(5) 0.079(6) 0.011(5) 0.015(6) 0.040(5)
C11 0.065(9) 0.038(5) 0.061(8) -0.012(3) -0.025(7) 0.032(4)
C12 0.047(8) 0.055(7) 0.074(9) -0.006(4) -0.011(8) 0.024(4)

loop_
_atom_type_symbol
_atom_type_description
_atom_type_scat_dispersion_real
_atom_type_scat_dispersion_imag
_atom_type_scat_source
C C 0.0033 0.0016 'International Tables Vol C Tables 4.2.6.8 and 6.1.1.4'
H H 0.0000 0.0000 'International Tables Vol C Tables 4.2.6.8 and 6.1.1.4'
N N 0.0061 0.0033 'International Tables Vol C Tables 4.2.6.8 and 6.1.1.4'
O O 0.0106 0.0060 'International Tables Vol C Tables 4.2.6.8 and 6.1.1.4'
La La -0.2871 2.4523 'International Tables Vol C Tables 4.2.6.8 and 6.1.1.4'

loop_
_geom_angle_atom_site_label_1
_geom_angle_atom_site_label_2
_geom_angle_atom_site_label_3
_geom_angle
_geom_angle_site_symmetry_1
_geom_angle_site_symmetry_3
O3 La1 O3 148.7(3) . 10_545
O3 La1 O1 85.74(18) . .
O3 La1 O1 120.6(2) 10_545 .
O3 La1 O1 120.6(2) . 10_545
O3 La1 O1 85.74(18) 10_545 10_545
O1 La1 O1 72.6(3) . 10_545
O3 La1 O2 88.01(18) . 10_545
O3 La1 O2 83.43(19) 10_545 10_545
O1 La1 O2 75.33(16) . 10_545
O1 La1 O2 134.34(15) 10_545 10_545
O3 La1 O2 83.43(19) . .
O3 La1 O2 88.01(18) 10_545 .
O1 La1 O2 134.34(15) . .
O1 La1 O2 75.33(16) 10_545 .
O2 La1 O2 147.9(2) 10_545 .
O3 La1 O4 74.35(15) . .
O3 La1 O4 74.35(15) 10_545 .
O1 La1 O4 143.68(14) . .
O1 La1 O4 143.68(14) 10_545 .
O2 La1 O4 73.94(11) 10_545 .
O2 La1 O4 73.94(11) . .
O3 La1 O2 72.76(18) . 18_655
O3 La1 O2 129.58(18) 10_545 18_655
O1 La1 O2 69.65(14) . 18_655
O1 La1 O2 47.93(16) 10_545 18_655
O2 La1 O2 140.87(9) 10_545 18_655
O2 La1 O2 64.77(15) . 18_655
O4 La1 O2 129.17(11) . 18_655
O3 La1 O2 129.58(18) . 15_654
O3 La1 O2 72.76(18) 10_545 15_654
O1 La1 O2 47.93(16) . 15_654
O1 La1 O2 69.65(14) 10_545 15_654
O2 La1 O2 64.77(15) 10_545 15_654
O2 La1 O2 140.87(9) . 15_654
O4 La1 O2 129.17(11) . 15_654
O2 La1 O2 101.7(2) 18_655 15_654
O3 La1 C7 109.1(2) . .
O3 La1 C7 97.1(2) 10_545 .
O1 La1 C7 23.70(19) . .
O1 La1 C7 64.45(19) 10_545 .
O2 La1 C7 73.12(18) 10_545 .
O2 La1 C7 138.83(19) . .
O4 La1 C7 146.71(14) . .
O2 La1 C7 81.3(2) 18_655 .
O2 La1 C7 25.16(17) 15_654 .
O3 La1 C7 97.1(2) . 10_545
O3 La1 C7 109.1(2) 10_545 10_545
O1 La1 C7 64.45(19) . 10_545
O1 La1 C7 23.70(19) 10_545 10_545
O2 La1 C7 138.83(19) 10_545 10_545
O2 La1 C7 73.12(18) . 10_545
O4 La1 C7 146.70(14) . 10_545
O2 La1 C7 25.17(17) 18_655 10_545
O2 La1 C7 81.3(2) 15_654 10_545
C7 La1 C7 66.6(3) . 10_545
C7 O1 La1 101.6(5) . .
C7 O2 La1 131.4(5) 8_545 .
C7 O2 La1 82.8(4) 8_545 8_545
La1 O2 La1 109.94(17) . 8_545
C12 O3 La1 141.2(6) . .
C1 N1 C1 122.6(8) . 6_765
C1 N1 C8 118.7(4) . 13_554
C1 N1 C8 118.7(4) 6_765 13_554
C2 C1 C6 120.0 . .
C2 C1 N1 120.5(5) . .
C6 C1 N1 119.5(5) . .
C1 C2 C3 120.0 . .
C4 C3 C2 120.0 . .
C3 C4 C5 120.0 . .
C3 C4 C7 121.4(5) . .
C5 C4 C7 118.6(5) . .
C4 C5 C6 120.0 . .
C5 C6 C1 120.0 . .
O1 C7 O2 122.9(8) . 15_654
O1 C7 C4 119.2(7) . .
O2 C7 C4 117.6(8) 15_654 .
O1 C7 La1 54.7(4) . .
O2 C7 La1 72.1(4) 15_654 .
C4 C7 La1 152.7(5) . .
C9 C8 C9 120.0(11) 18_655 .
C9 C8 N1 120.0(6) 18_655 7_445
C9 C8 N1 120.0(6) . 7_445
C10 C9 C8 119.7(9) . .
C9 C10 C11 120.9(8) . .
C10 C11 C10 118.7(10) . 18_655
C10 C11 C12 120.6(5) . .
C10 C11 C12 120.6(5) 18_655 .
O3 C12 O3 125.7(11) 18_655 .
O3 C12 C11 117.2(6) 18_655 .
O3 C12 C11 117.2(6) . .

loop_
_geom_bond_atom_site_label_1
_geom_bond_atom_site_label_2
_geom_bond_distance
_geom_bond_site_symmetry_2
La1 O3 2.413(5) .
La1 O3 2.413(5) 10_545
La1 O1 2.529(4) .
La1 O1 2.529(4) 10_545
La1 O2 2.524(5) 10_545
La1 O2 2.524(5) .
La1 O4 2.690(13) .
La1 O2 2.910(5) 18_655
La1 O2 2.910(5) 15_654
La1 C7 3.035(8) .
La1 C7 3.035(8) 10_545
O1 C7 1.245(9) .
O2 C7 1.301(9) 8_545
O2 La1 2.910(5) 8_545
O3 C12 1.253(6) .
N1 C1 1.432(5) .
N1 C1 1.432(5) 6_765
N1 C8 1.474(12) 13_554
C1 C2 1.3900 .
C1 C6 1.3900 .
C2 C3 1.3900 .
C3 C4 1.3900 .
C4 C5 1.3900 .
C4 C7 1.477(8) .
C5 C6 1.3900 .
C7 O2 1.301(9) 15_654
C8 C9 1.359(8) 18_655
C8 C9 1.360(8) .
C8 N1 1.474(12) 7_445
C9 C10 1.355(8) .
C10 C11 1.361(8) .
C11 C10 1.361(8) 18_655
C11 C12 1.559(12) .
C12 O3 1.253(6) 18_655

loop_
_platon_squeeze_void_nr
_platon_squeeze_void_average_x
_platon_squeeze_void_average_y
_platon_squeeze_void_average_z
_platon_squeeze_void_volume
_platon_squeeze_void_count_electrons
_platon_squeeze_void_content
1 0.000 0.000 -0.014 1022 154 ' '
2 0.333 0.667 0.008 1018 154 ' '
3 0.667 0.333 -0.044 1018 154 ' '
